data_7124836
loop_
_publ_author_name
'Frost, Jamie M.'
'Kobera, Libor'
'Pialat, Am\'elie'
'Zhang, Yixin'
'Southern, Scott A.'
'Gabidullin, Bulat'
'Bryce, David L.'
'Murugesu, Muralee'

_publ_section_title
;
 From discrete molecule, to polymer, to MOF: mapping the coordination
 chemistry of Cd(II) using (113)Cd solid-state NMR.
;
_journal_issue 70
_journal_name_full 'Chemical communications (Cambridge, England)'
_journal_page_first 10680
_journal_page_last 10683
_journal_paper_doi 10.1039/c6cc04940k
_journal_volume 52
_journal_year 2016
_chemical_formula_sum 'C10 H6 Cd N4 O4'
_chemical_formula_weight 358.59
_space_group_crystal_system cubic
_space_group_IT_number 229
_space_group_name_Hall '-I 4 2 3'
_space_group_name_H-M_alt 'I m -3 m'
_atom_sites_solution_hydrogens geom
_audit_creation_method SHELXL-2014/7
_audit_update_record
;
2016-07-19 deposited with the CCDC.
2016-08-02 downloaded from the CCDC.
;
_cell_angle_alpha 90
_cell_angle_beta 90
_cell_angle_gamma 90
_cell_formula_units_Z 48
_cell_length_a 30.1172(7)
_cell_length_b 30.1172(7)
_cell_length_c 30.1172(7)
_cell_measurement_reflns_used 9352
_cell_measurement_temperature 200(2)
_cell_measurement_theta_max 27.78
_cell_measurement_theta_min 2.53
_cell_volume 27317.7(11)
_computing_cell_refinement 'APEX II, Bruker (2009)'
_computing_data_collection 'APEX II, Bruker (2009)'
_computing_data_reduction 'XPREP, Bruker (2009)'
_computing_molecular_graphics 'Mercury (Macrae et al., 2008)'
_computing_publication_material 'CIFTAB (Sheldrick, 1997)'
_computing_structure_refinement 'SHELXL-2014/7 (Sheldrick, 2014)'
_computing_structure_solution 'SHELXS-03 (Sheldrick, 2003)'
_diffrn_ambient_temperature 200(2)
_diffrn_measured_fraction_theta_full 0.998
_diffrn_measured_fraction_theta_max 0.998
_diffrn_measurement_device_type 'Bruker APEX-II CCD'
_diffrn_measurement_method '\f and \w scans'
_diffrn_radiation_type MoK\a
_diffrn_radiation_wavelength 0.71073
_diffrn_reflns_av_R_equivalents 0.0515
_diffrn_reflns_av_unetI/netI 0.0131
_diffrn_reflns_Laue_measured_fraction_full 0.998
_diffrn_reflns_Laue_measured_fraction_max 0.998
_diffrn_reflns_limit_h_max 39
_diffrn_reflns_limit_h_min -39
_diffrn_reflns_limit_k_max 39
_diffrn_reflns_limit_k_min -35
_diffrn_reflns_limit_l_max 39
_diffrn_reflns_limit_l_min -39
_diffrn_reflns_number 107139
_diffrn_reflns_point_group_measured_fraction_full 0.998
_diffrn_reflns_point_group_measured_fraction_max 0.998
_diffrn_reflns_theta_full 25.242
_diffrn_reflns_theta_max 27.913
_diffrn_reflns_theta_min 1.656
_exptl_absorpt_coefficient_mu 0.968
_exptl_absorpt_correction_T_max 0.7456
_exptl_absorpt_correction_T_min 0.6655
_exptl_absorpt_correction_type multi-scan
_exptl_absorpt_process_details 'SADABS, Bruker (2003)'
_exptl_crystal_colour yellow
_exptl_crystal_density_diffrn 1.046
_exptl_crystal_description parallelepiped
_exptl_crystal_F_000 8352
_exptl_crystal_size_max 0.242
_exptl_crystal_size_mid 0.240
_exptl_crystal_size_min 0.192
_refine_diff_density_max 0.525
_refine_diff_density_min -0.339
_refine_diff_density_rms 0.055
_refine_ls_extinction_method none
_refine_ls_goodness_of_fit_ref 1.191
_refine_ls_hydrogen_treatment constr
_refine_ls_matrix_type full
_refine_ls_number_parameters 96
_refine_ls_number_reflns 3118
_refine_ls_number_restraints 0
_refine_ls_restrained_S_all 1.191
_refine_ls_R_factor_all 0.0493
_refine_ls_R_factor_gt 0.0342
_refine_ls_shift/su_max 0.001
_refine_ls_shift/su_mean 0.000
_refine_ls_structure_factor_coef Fsqd
_refine_ls_weighting_details 'w=1/[\s^2^(Fo^2^)+(0.0252P)^2^+91.6700P] where P=(Fo^2^+2Fc^2^)/3'
_refine_ls_weighting_scheme calc
_refine_ls_wR_factor_gt 0.0770
_refine_ls_wR_factor_ref 0.0977
_reflns_Friedel_coverage 0.000
_reflns_number_gt 2447
_reflns_number_total 3118
_reflns_threshold_expression 'I > 2\s(I)'
_cod_data_source_file c6cc04940k2.cif
_cod_data_source_block shelx
_cod_original_cell_volume 27317.7(19)
_cod_database_code 7124836
_shelx_shelxl_version_number 2014/7
_shelx_space_group_comment
;
The symmetry employed for this shelxl refinement is uniquely defined
by the following loop, which should always be used as a source of
symmetry information in preference to the above space-group names.
They are only intended as comments.
;
_shelx_estimated_absorpt_t_min 0.800
_shelx_estimated_absorpt_t_max 0.836

loop_
_space_group_symop_operation_xyz
'x, y, z'
'-x, -y, z'
'-x, y, -z'
'x, -y, -z'
'z, x, y'
'z, -x, -y'
'-z, -x, y'
'-z, x, -y'
'y, z, x'
'-y, z, -x'
'y, -z, -x'
'-y, -z, x'
'y, x, -z'
'-y, -x, -z'
'y, -x, z'
'-y, x, z'
'x, z, -y'
'-x, z, y'
'-x, -z, -y'
'x, -z, y'
'z, y, -x'
'z, -y, x'
'-z, y, x'
'-z, -y, -x'
'x+1/2, y+1/2, z+1/2'
'-x+1/2, -y+1/2, z+1/2'
'-x+1/2, y+1/2, -z+1/2'
'x+1/2, -y+1/2, -z+1/2'
'z+1/2, x+1/2, y+1/2'
'z+1/2, -x+1/2, -y+1/2'
'-z+1/2, -x+1/2, y+1/2'
'-z+1/2, x+1/2, -y+1/2'
'y+1/2, z+1/2, x+1/2'
'-y+1/2, z+1/2, -x+1/2'
'y+1/2, -z+1/2, -x+1/2'
'-y+1/2, -z+1/2, x+1/2'
'y+1/2, x+1/2, -z+1/2'
'-y+1/2, -x+1/2, -z+1/2'
'y+1/2, -x+1/2, z+1/2'
'-y+1/2, x+1/2, z+1/2'
'x+1/2, z+1/2, -y+1/2'
'-x+1/2, z+1/2, y+1/2'
'-x+1/2, -z+1/2, -y+1/2'
'x+1/2, -z+1/2, y+1/2'
'z+1/2, y+1/2, -x+1/2'
'z+1/2, -y+1/2, x+1/2'
'-z+1/2, y+1/2, x+1/2'
'-z+1/2, -y+1/2, -x+1/2'
'-x, -y, -z'
'x, y, -z'
'x, -y, z'
'-x, y, z'
'-z, -x, -y'
'-z, x, y'
'z, x, -y'
'z, -x, y'
'-y, -z, -x'
'y, -z, x'
'-y, z, x'
'y, z, -x'
'-y, -x, z'
'y, x, z'
'-y, x, -z'
'y, -x, -z'
'-x, -z, y'
'x, -z, -y'
'x, z, y'
'-x, z, -y'
'-z, -y, x'
'-z, y, -x'
'z, -y, -x'
'z, y, x'
'-x+1/2, -y+1/2, -z+1/2'
'x+1/2, y+1/2, -z+1/2'
'x+1/2, -y+1/2, z+1/2'
'-x+1/2, y+1/2, z+1/2'
'-z+1/2, -x+1/2, -y+1/2'
'-z+1/2, x+1/2, y+1/2'
'z+1/2, x+1/2, -y+1/2'
'z+1/2, -x+1/2, y+1/2'
'-y+1/2, -z+1/2, -x+1/2'
'y+1/2, -z+1/2, x+1/2'
'-y+1/2, z+1/2, x+1/2'
'y+1/2, z+1/2, -x+1/2'
'-y+1/2, -x+1/2, z+1/2'
'y+1/2, x+1/2, z+1/2'
'-y+1/2, x+1/2, -z+1/2'
'y+1/2, -x+1/2, -z+1/2'
'-x+1/2, -z+1/2, y+1/2'
'x+1/2, -z+1/2, -y+1/2'
'x+1/2, z+1/2, y+1/2'
'-x+1/2, z+1/2, -y+1/2'
'-z+1/2, -y+1/2, x+1/2'
'-z+1/2, y+1/2, -x+1/2'
'z+1/2, -y+1/2, -x+1/2'
'z+1/2, y+1/2, x+1/2'

loop_
_atom_site_label
_atom_site_type_symbol
_atom_site_fract_x
_atom_site_fract_y
_atom_site_fract_z
_atom_site_U_iso_or_equiv
_atom_site_adp_type
_atom_site_occupancy
_atom_site_site_symmetry_order
_atom_site_calc_flag
_atom_site_refinement_flags_posn
_atom_site_refinement_flags_adp
_atom_site_refinement_flags_occupancy
Cd Cd 0.7500 0.39525(2) 0.10475(2) 0.04420(11) Uani 1 2 d S T P
O1 O 0.82280(7) 0.36997(8) 0.12534(7) 0.0509(5) Uani 1 1 d . . .
C2 C 0.83627(10) 0.37625(14) 0.16373(10) 0.0441(9) Uani 1 2 d S T P
C3 C 0.80244(10) 0.39324(15) 0.19756(10) 0.0453(10) Uani 1 2 d S T P
N4 N 0.76177(9) 0.39991(10) 0.18301(10) 0.0567(7) Uani 1 1 d . . .
C5 C 0.73164(13) 0.41391(16) 0.21304(13) 0.0710(11) Uani 1 1 d . . .
H5 H 0.7018 0.4189 0.2041 0.085 Uiso 1 1 calc R U .
C6 C 0.74376(13) 0.4210(3) 0.25624(13) 0.0828(19) Uani 1 2 d S T P
H6 H 0.7225 0.4308 0.2775 0.099 Uiso 1 2 calc R U P
O11 O 0.78791(7) 0.37499(8) 0.03670(7) 0.0528(6) Uani 1 1 d . . .
C12 C 0.77067(13) 0.38222(14) 0.0000 0.0426(9) Uani 1 2 d S T P
C13 C 0.72449(13) 0.40235(14) 0.0000 0.0423(9) Uani 1 2 d S T P
N14 N 0.70593(8) 0.41087(10) 0.03907(9) 0.0515(6) Uani 1 1 d . . .
C15 C 0.66498(11) 0.42883(12) 0.03880(13) 0.0586(9) Uani 1 1 d . . .
H15 H 0.6506 0.4348 0.0663 0.070 Uiso 1 1 calc R U .
C16 C 0.64349(16) 0.43877(19) 0.0000 0.0624(13) Uani 1 2 d S T P
H16 H 0.6149 0.4520 0.0000 0.075 Uiso 1 2 calc R U P

loop_
_atom_site_aniso_label
_atom_site_aniso_U_11
_atom_site_aniso_U_22
_atom_site_aniso_U_33
_atom_site_aniso_U_23
_atom_site_aniso_U_13
_atom_site_aniso_U_12
Cd 0.03622(16) 0.04819(14) 0.04819(14) -0.00423(14) 0.00187(9) 0.00187(9)
O1 0.0434(11) 0.0664(15) 0.0428(12) -0.0071(10) -0.0030(9) 0.0061(10)
C2 0.0477(15) 0.037(2) 0.0477(15) -0.0003(13) 0.0039(19) 0.0003(13)
C3 0.0416(14) 0.053(2) 0.0416(14) -0.0026(13) 0.0049(18) 0.0026(13)
N4 0.0403(14) 0.0714(19) 0.0583(17) -0.0034(14) 0.0058(13) 0.0033(13)
C5 0.048(2) 0.103(3) 0.062(2) -0.005(2) 0.0048(17) 0.011(2)
C6 0.061(2) 0.126(6) 0.061(2) -0.015(2) 0.016(3) 0.015(2)
O11 0.0430(12) 0.0677(15) 0.0475(12) -0.0032(11) -0.0021(10) 0.0136(11)
C12 0.033(2) 0.046(2) 0.049(2) 0.000 0.000 0.0032(17)
C13 0.032(2) 0.047(2) 0.048(2) 0.000 0.000 0.0016(17)
N14 0.0376(13) 0.0615(17) 0.0555(16) -0.0036(14) 0.0013(12) 0.0058(12)
C15 0.0431(17) 0.070(2) 0.063(2) -0.0062(18) 0.0072(16) 0.0082(16)
C16 0.041(3) 0.068(3) 0.079(4) 0.000 0.000 0.009(2)

loop_
_atom_type_symbol
_atom_type_description
_atom_type_scat_dispersion_real
_atom_type_scat_dispersion_imag
_atom_type_scat_source
C C 0.0033 0.0016 'International Tables Vol C Tables 4.2.6.8 and 6.1.1.4'
H H 0.0000 0.0000 'International Tables Vol C Tables 4.2.6.8 and 6.1.1.4'
N N 0.0061 0.0033 'International Tables Vol C Tables 4.2.6.8 and 6.1.1.4'
O O 0.0106 0.0060 'International Tables Vol C Tables 4.2.6.8 and 6.1.1.4'
Cd Cd -0.8075 1.2024 'International Tables Vol C Tables 4.2.6.8 and 6.1.1.4'

loop_
_geom_angle_atom_site_label_1
_geom_angle_atom_site_label_2
_geom_angle_atom_site_label_3
_geom_angle
_geom_angle_site_symmetry_1
_geom_angle_site_symmetry_3
N4 Cd N4 97.94(15) . 43_655
N4 Cd O1 80.67(9) . 43_655
N4 Cd O1 68.18(8) 43_655 43_655
N4 Cd O1 68.18(8) . .
N4 Cd O1 80.67(9) 43_655 .
O1 Cd O1 132.02(11) 43_655 .
N4 Cd O11 141.21(8) . .
N4 Cd O11 76.81(9) 43_655 .
O1 Cd O11 129.26(8) 43_655 .
O1 Cd O11 73.06(7) . .
N4 Cd O11 76.81(9) . 43_655
N4 Cd O11 141.21(8) 43_655 43_655
O1 Cd O11 73.05(7) 43_655 43_655
O1 Cd O11 129.26(8) . 43_655
O11 Cd O11 130.35(11) . 43_655
N4 Cd N14 93.57(10) . 43_655
N4 Cd N14 150.92(9) 43_655 43_655
O1 Cd N14 140.41(8) 43_655 43_655
O1 Cd N14 79.00(9) . 43_655
O11 Cd N14 77.51(9) . 43_655
O11 Cd N14 67.52(8) 43_655 43_655
N4 Cd N14 150.92(9) . .
N4 Cd N14 93.57(10) 43_655 .
O1 Cd N14 79.00(9) 43_655 .
O1 Cd N14 140.41(8) . .
O11 Cd N14 67.51(8) . .
O11 Cd N14 77.51(9) 43_655 .
N14 Cd N14 89.04(14) 43_655 .
C2 O1 Cd 119.4(2) . .
O1 C2 O1 125.9(4) . 70_656
O1 C2 C3 117.0(2) . .
O1 C2 C3 117.0(2) 70_656 .
N4 C3 N4 126.6(4) . 70_656
N4 C3 C2 116.7(2) . .
N4 C3 C2 116.7(2) 70_656 .
C3 N4 C5 116.8(3) . .
C3 N4 Cd 117.2(2) . .
C5 N4 Cd 125.5(2) . .
N4 C5 C6 120.5(4) . .
N4 C5 H5 119.8 . .
C6 C5 H5 119.8 . .
C5 C6 C5 118.9(5) . 70_656
C5 C6 H6 120.6 . .
C5 C6 H6 120.6 70_656 .
C12 O11 Cd 120.8(2) . .
O11 C12 O11 126.0(4) . 50
O11 C12 C13 117.0(2) . .
O11 C12 C13 117.0(2) 50 .
N14 C13 N14 124.8(4) . 50
N14 C13 C12 117.60(19) . .
N14 C13 C12 117.60(19) 50 .
C13 N14 C15 117.3(3) . .
C13 N14 Cd 117.0(2) . .
C15 N14 Cd 125.7(2) . .
N14 C15 C16 121.7(4) . .
N14 C15 H15 119.1 . .
C16 C15 H15 119.1 . .
C15 C16 C15 117.2(5) 50 .
C15 C16 H16 121.4 50 .
C15 C16 H16 121.4 . .

loop_
_geom_bond_atom_site_label_1
_geom_bond_atom_site_label_2
_geom_bond_distance
_geom_bond_site_symmetry_2
Cd N4 2.388(3) .
Cd N4 2.388(3) 43_655
Cd O1 2.402(2) 43_655
Cd O1 2.402(2) .
Cd O11 2.424(2) .
Cd O11 2.424(2) 43_655
Cd N14 2.428(3) 43_655
Cd N14 2.428(3) .
O1 C2 1.240(3) .
C2 O1 1.240(3) 70_656
C2 C3 1.529(6) .
C3 N4 1.316(3) .
C3 N4 1.316(3) 70_656
N4 C5 1.349(4) .
C5 C6 1.368(5) .
C5 H5 0.9500 .
C6 C5 1.368(5) 70_656
C6 H6 0.9500 .
O11 C12 1.241(3) .
C12 O11 1.241(3) 50
C12 C13 1.517(6) .
C13 N14 1.328(3) .
C13 N14 1.328(3) 50
N14 C15 1.347(4) .
C15 C16 1.369(4) .
C15 H15 0.9500 .
C16 C15 1.369(4) 50
C16 H16 0.9500 .

loop_
_geom_torsion_atom_site_label_1
_geom_torsion_atom_site_label_2
_geom_torsion_atom_site_label_3
_geom_torsion_atom_site_label_4
_geom_torsion
_geom_torsion_site_symmetry_1
_geom_torsion_site_symmetry_4
Cd O1 C2 O1 -170.5(3) . 70_656
Cd O1 C2 C3 9.5(5) . .
O1 C2 C3 N4 -0.2(6) . .
O1 C2 C3 N4 179.9(4) 70_656 .
O1 C2 C3 N4 -179.9(4) . 70_656
O1 C2 C3 N4 0.2(6) 70_656 70_656
N4 C3 N4 C5 -1.8(7) 70_656 .
C2 C3 N4 C5 178.5(4) . .
N4 C3 N4 Cd 170.5(3) 70_656 .
C2 C3 N4 Cd -9.1(5) . .
C3 N4 C5 C6 0.7(7) . .
Cd N4 C5 C6 -171.0(4) . .
N4 C5 C6 C5 0.3(10) . 70_656
Cd O11 C12 O11 176.7(3) . 50
Cd O11 C12 C13 -2.4(5) . .
O11 C12 C13 N14 0.2(6) . .
O11 C12 C13 N14 -179.0(4) 50 .
O11 C12 C13 N14 179.0(4) . 50
O11 C12 C13 N14 -0.2(6) 50 50
N14 C13 N14 C15 1.1(7) 50 .
C12 C13 N14 C15 179.9(3) . .
N14 C13 N14 Cd -176.7(3) 50 .
C12 C13 N14 Cd 2.1(5) . .
C13 N14 C15 C16 -1.2(6) . .
Cd N14 C15 C16 176.3(3) . .
N14 C15 C16 C15 1.3(8) . 50
